data_2101790
loop_
_publ_author_name
'Marsh, R. E.'

_publ_section_title
;
 The perils of <i>Cc</i> revisited
;
_journal_issue 2
_journal_name_full 'Acta Crystallographica Section B'
_journal_page_first 317
_journal_page_last 322
_journal_paper_doi 10.1107/S010876819601381X
_journal_volume 53
_journal_year 1997
_chemical_formula_moiety 'C13 H34 N S2 P4 Co, 2(B F4)'
_chemical_formula_sum 'C13 H34 B2 Co F8 N P4 S2'
_space_group_IT_number 15
_symmetry_cell_setting monoclinic
_symmetry_space_group_name_Hall '-C 2yc'
_symmetry_space_group_name_H-M 'C 1 2/c 1'
_audit_creation_method CSD-QUEST3D-V5
_cell_angle_alpha 90
_cell_angle_beta 91.38(3)
_cell_angle_gamma 90
_cell_formula_units_Z 4
_cell_length_a 15.927(4)
_cell_length_b 11.726(2)
_cell_length_c 14.422(7)
_cell_volume 2692.7(15)
_cod_data_source_file an0533.cif
_cod_data_source_block CSD_CIF_MIF_SILLUU01
_cod_depositor_comments
;

  Added moiety chemical formula from Marsh (1997) paper. The summary
  chemical formula is calculated from moiety formula using 'AdHocParser'
  (svn://www.crystallography.net/cod-tools/trunk/Formulae/AdHocParser.yp,
  revision 1441.)

  Removing 9 atoms which were symmetric equivalents of the atoms from
  the asymmetric unit.

  Andrius Merkys
  2013-11-06
;
_cod_original_sg_symbol_H-M 'C 2/c'
_cod_database_code 2101790

loop_
_symmetry_equiv_pos_as_xyz
x,y,z
-x,y,1/2-z
1/2+x,1/2+y,z
1/2-x,1/2+y,1/2-z
-x,-y,-z
x,-y,-1/2+z
-1/2-x,-1/2-y,-z
-1/2+x,-1/2-y,-1/2+z

loop_
_atom_site_label
_atom_site_fract_x
_atom_site_fract_y
_atom_site_fract_z
_atom_site_type_symbol
Co1 .0 .5982 .25 Co
S1 -.0381 .4449 .3368 S
P1 .0745 .7168 .1638 P
P2 .1265 .6102 .3204 P
F1 -.3617 .4806 .3347 F
F2 -.3129 .6188 .4296 F
F3 -.3644 .4560 .4872 F
F4 -.2472 .4566 .4077 F
N1 .0 .2487 .25 N
C1 .0978 .6686 .0486 C
C2 .0512 .8658 .1472 C
C3 .1700 .7080 .2354 C
C4 .1922 .4848 .3315 C
C5 .1380 .6778 .4333 C
C6 .0 .3617 .25 C
C7 -.0390 .1860 .3236 C
B1 -.3240 .5062 .4184 B

loop_
_atom_type_symbol
C
B
Co
F
N
P
S
